data_7012245
loop_
_publ_author_name
'Tulloch, Arran A. D.'
'Winston, Scott'
'Danopoulos, Andreas A.'
'Eastham, Graham'
'Hursthouse, Michael B.'

_publ_section_title
;
 Functionalised and chelate heterocyclic carbene complexes of
 palladium; synthesis and structural studiesElectronic supplementary
 information (ESI) available: crystallographic data and ORTEP plots for
 complexes 4, 7, 8 and 13. See
 http://www.rsc.org/suppdata/dt/b2/b209231j/
;
_journal_issue 4
_journal_name_full 'Dalton Transactions'
_journal_page_first 699
_journal_paper_doi 10.1039/b209231j
_journal_year 2003
_chemical_formula_moiety 'C96 H122 Br5.54 Cl6.46 N18 Pd4'
_chemical_formula_sum 'C96 H122 Br5.54 Cl6.46 N18 Pd4'
_chemical_formula_weight 2625.42
_chemical_name_common 02sw091
_chemical_name_systematic
;
?
;
_space_group_IT_number 2
_symmetry_cell_setting triclinic
_symmetry_space_group_name_Hall '-P 1'
_symmetry_space_group_name_H-M 'P -1'
_atom_sites_solution_hydrogens geom
_atom_sites_solution_primary direct
_atom_sites_solution_secondary difmap
_audit_creation_method SHELXL-97
_cell_angle_alpha 114.512(5)
_cell_angle_beta 108.155(5)
_cell_angle_gamma 96.941(5)
_cell_formula_units_Z 1
_cell_length_a 12.515(5)
_cell_length_b 15.993(5)
_cell_length_c 16.428(5)
_cell_measurement_reflns_used 77270
_cell_measurement_temperature 150(2)
_cell_measurement_theta_max 27.48
_cell_measurement_theta_min 2.91
_cell_volume 2721.3(16)
_computing_cell_refinement 'Scalepack (Otwinowski & Minor 1997)'
_computing_data_collection 'Collect (Nonius BV, 1997-2000)'
_computing_data_reduction 'Denzo (Otwinowski & Minor 1997)'
_computing_molecular_graphics 'ORTEP-3 (Farrugia, 1997)'
_computing_publication_material 'PLATON (Spek, 1990)'
_computing_structure_refinement 'SHELXL-93 (Sheldrick, 1993)'
_computing_structure_solution 'SHELXS-97 (Sheldrick, 1990)'
_diffrn_ambient_temperature 150(2)
_diffrn_measured_fraction_theta_full 0.995
_diffrn_measured_fraction_theta_max 0.995
_diffrn_measurement_device_type 'Kappa CCD area detector'
_diffrn_measurement_method 'Phi and omega scans to fill ewald sphere'
_diffrn_radiation_monochromator graphite
_diffrn_radiation_source 'Nonius FR591 rotating anode'
_diffrn_radiation_type MoK\a
_diffrn_radiation_wavelength 0.71073
_diffrn_reflns_av_R_equivalents 0.0421
_diffrn_reflns_av_sigmaI/netI 0.0629
_diffrn_reflns_limit_h_max 13
_diffrn_reflns_limit_h_min -13
_diffrn_reflns_limit_k_max 17
_diffrn_reflns_limit_k_min -17
_diffrn_reflns_limit_l_max 18
_diffrn_reflns_limit_l_min -18
_diffrn_reflns_number 15113
_diffrn_reflns_theta_full 23.26
_diffrn_reflns_theta_max 23.26
_diffrn_reflns_theta_min 2.92
_exptl_absorpt_coefficient_mu 2.894
_exptl_absorpt_correction_T_max 0.95879
_exptl_absorpt_correction_T_min 0.76654
_exptl_absorpt_correction_type multi-scan
_exptl_absorpt_process_details Sortav
_exptl_crystal_colour Clear
_exptl_crystal_density_diffrn 1.602
_exptl_crystal_density_method 'not measured'
_exptl_crystal_description Block
_exptl_crystal_F_000 1312
_exptl_crystal_size_max 0.05
_exptl_crystal_size_mid 0.04
_exptl_crystal_size_min 0.04
_refine_diff_density_max 1.227
_refine_diff_density_min -2.763
_refine_diff_density_rms 0.162
_refine_ls_extinction_method none
_refine_ls_goodness_of_fit_ref 1.035
_refine_ls_hydrogen_treatment mixed
_refine_ls_matrix_type full
_refine_ls_number_parameters 597
_refine_ls_number_reflns 7785
_refine_ls_number_restraints 0
_refine_ls_restrained_S_all 1.035
_refine_ls_R_factor_all 0.1017
_refine_ls_R_factor_gt 0.0665
_refine_ls_shift/su_max 0.000
_refine_ls_shift/su_mean 0.000
_refine_ls_structure_factor_coef Fsqd
_refine_ls_weighting_details 'calc w=1/[\s^2^(Fo^2^)+(0.0938P)^2^+26.6168P] where P=(Fo^2^+2Fc^2^)/3'
_refine_ls_weighting_scheme calc
_refine_ls_wR_factor_gt 0.1825
_refine_ls_wR_factor_ref 0.2039
_reflns_number_gt 5311
_reflns_number_total 7785
_reflns_threshold_expression >2sigma(I)
_cod_data_source_file b209231j.txt
_cod_data_source_block Compound9
_cod_depositor_comments
;
The following automatic conversions were performed:
'_symmetry_cell_setting' value 'Triclinic' changed to 'triclinic'
according to '/home/saulius/struct/CIF-dictionaries/cif_core.dic'
dictionary named 'cif_core.dic' version 2.4.1 from
2010-06-29.

'_exptl_absorpt_correction_type' value 'Multi-scan' changed
to 'multi-scan' according to
'/home/saulius/struct/CIF-dictionaries/cif_core.dic' dictionary named
'cif_core.dic' version 2.4.1 from 2010-06-29.

Automatic conversion script
Id: cif_fix_enum 1527 2010-12-29 10:47:43Z saulius 
;
_cod_original_sg_symbol_H-M P-1
_cod_database_code 7012245

loop_
_symmetry_equiv_pos_as_xyz
'x, y, z'
'-x, -y, -z'

loop_
_atom_site_label
_atom_site_type_symbol
_atom_site_fract_x
_atom_site_fract_y
_atom_site_fract_z
_atom_site_U_iso_or_equiv
_atom_site_adp_type
_atom_site_occupancy
_atom_site_symmetry_multiplicity
_atom_site_calc_flag
_atom_site_refinement_flags
_atom_site_disorder_assembly
_atom_site_disorder_group
Pd1 Pd 0.99961(6) 0.56088(5) 0.68033(5) 0.0228(2) Uani 1 1 d . . .
Cl4 Cl 0.80335(15) 0.56800(12) 0.62780(12) 0.0361(4) Uani 0.63 1 d P . .
Br4 Br 0.80335(15) 0.56800(12) 0.62780(12) 0.0361(4) Uani 0.37 1 d P . .
Cl5 Cl 1.06968(17) 0.72099(13) 0.80171(13) 0.0394(5) Uani 0.73 1 d P . .
Br5 Br 1.06968(17) 0.72099(13) 0.80171(13) 0.0394(5) Uani 0.27 1 d P . .
Cl6 Cl 1.19583(13) 0.54754(10) 0.72058(11) 0.0393(4) Uani 0.44 1 d P . .
Br6 Br 1.19583(13) 0.54754(10) 0.72058(11) 0.0393(4) Uani 0.56 1 d P . .
N1 N 0.9356(6) 0.4179(5) 0.5799(5) 0.0228(17) Uani 1 1 d . . .
N2 N 0.8729(7) 0.3746(6) 0.7426(6) 0.031(2) Uani 1 1 d . . .
N3 N 0.7211(7) 0.3122(6) 0.7571(6) 0.030(2) Uani 1 1 d . . .
C1 C 0.8949(8) 0.3920(7) 0.4852(7) 0.027(2) Uani 1 1 d . . .
H1 H 0.8963 0.4403 0.4658 0.033 Uiso 1 1 calc R . .
C2 C 0.8509(9) 0.2975(8) 0.4152(8) 0.037(3) Uani 1 1 d . . .
H2 H 0.8247 0.2804 0.3480 0.044 Uiso 1 1 calc R . .
C3 C 0.8449(9) 0.2282(8) 0.4424(8) 0.041(3) Uani 1 1 d . . .
H3 H 0.8125 0.1623 0.3946 0.049 Uiso 1 1 calc R . .
C4 C 0.8862(9) 0.2546(7) 0.5395(8) 0.037(3) Uani 1 1 d . . .
H4 H 0.8836 0.2068 0.5596 0.044 Uiso 1 1 calc R . .
C5 C 0.9315(8) 0.3501(7) 0.6082(7) 0.031(2) Uani 1 1 d . . .
C6 C 0.9740(9) 0.3814(8) 0.7159(7) 0.034(3) Uani 1 1 d . . .
H6A H 1.0203 0.3399 0.7313 0.041 Uiso 1 1 calc R . .
H6B H 1.0255 0.4484 0.7540 0.041 Uiso 1 1 calc R . .
C7 C 0.8149(10) 0.4443(8) 0.7680(8) 0.043(3) Uani 1 1 d . . .
H7 H 0.8382 0.5080 0.7786 0.051 Uiso 1 1 calc R . .
C8 C 0.7190(11) 0.4036(8) 0.7748(8) 0.041(3) Uani 1 1 d . . .
H8 H 0.6609 0.4329 0.7892 0.050 Uiso 1 1 calc R . .
C9 C 0.8142(9) 0.2962(7) 0.7375(7) 0.031(2) Uani 1 1 d . . .
H9 H 0.8355 0.2382 0.7222 0.038 Uiso 1 1 calc R . .
C10 C 0.6227(9) 0.2354(8) 0.7348(8) 0.040(3) Uani 1 1 d . . .
C11 C 0.5362(10) 0.1902(8) 0.6396(8) 0.045(3) Uani 1 1 d . . .
C12 C 0.4435(11) 0.1189(10) 0.6179(10) 0.065(4) Uani 1 1 d . . .
H12 H 0.3823 0.0873 0.5544 0.079 Uiso 1 1 calc R . .
C13 C 0.4363(12) 0.0919(10) 0.6849(11) 0.068(4) Uani 1 1 d . . .
H13 H 0.3704 0.0423 0.6682 0.081 Uiso 1 1 calc R . .
C14 C 0.5263(12) 0.1374(9) 0.7785(10) 0.059(4) Uani 1 1 d . . .
H14 H 0.5222 0.1177 0.8249 0.071 Uiso 1 1 calc R . .
C15 C 0.6203(11) 0.2102(8) 0.8037(8) 0.044(3) Uani 1 1 d . . .
C16 C 0.7191(12) 0.2571(9) 0.9054(8) 0.054(3) Uani 1 1 d . . .
H16 H 0.7792 0.3086 0.9109 0.065 Uiso 1 1 calc R . .
C17 C 0.6721(15) 0.3029(10) 0.9840(10) 0.073(4) Uani 1 1 d . . .
H17A H 0.6403 0.3535 0.9764 0.110 Uiso 1 1 calc R . .
H17B H 0.7361 0.3307 1.0487 0.110 Uiso 1 1 calc R . .
H17C H 0.6099 0.2538 0.9773 0.110 Uiso 1 1 calc R . .
C18 C 0.7785(14) 0.1822(11) 0.9203(10) 0.077(4) Uani 1 1 d . . .
H18A H 0.7197 0.1293 0.9116 0.115 Uiso 1 1 calc R . .
H18B H 0.8403 0.2126 0.9864 0.115 Uiso 1 1 calc R . .
H18C H 0.8131 0.1572 0.8724 0.115 Uiso 1 1 calc R . .
C19 C 0.5407(11) 0.2190(9) 0.5620(9) 0.057(3) Uani 1 1 d . . .
H19 H 0.6152 0.2718 0.5923 0.068 Uiso 1 1 calc R . .
C20 C 0.4412(11) 0.2570(9) 0.5300(9) 0.058(4) Uani 1 1 d . . .
H20A H 0.3668 0.2118 0.5115 0.088 Uiso 1 1 calc R . .
H20B H 0.4407 0.2648 0.4738 0.088 Uiso 1 1 calc R . .
H20C H 0.4508 0.3192 0.5837 0.088 Uiso 1 1 calc R . .
C21 C 0.5450(11) 0.1340(10) 0.4724(8) 0.061(4) Uani 1 1 d . . .
H21A H 0.4760 0.0792 0.4440 0.091 Uiso 1 1 calc R . .
H21B H 0.6165 0.1157 0.4934 0.091 Uiso 1 1 calc R . .
H21C H 0.5454 0.1538 0.4234 0.091 Uiso 1 1 calc R . .
Pd2 Pd 0.97817(6) 0.04340(5) 0.66490(5) 0.0242(2) Uani 1 1 d . . .
Cl1 Cl 0.78786(16) 0.06006(13) 0.61826(14) 0.0433(5) Uani 0.66 1 d P . .
Br1 Br 0.78786(16) 0.06006(13) 0.61826(14) 0.0433(5) Uani 0.34 1 d P . .
Cl2 Cl 1.05813(18) 0.20500(13) 0.78171(14) 0.0386(5) Uani 0.77 1 d P . .
Br2 Br 1.05813(18) 0.20500(13) 0.78171(14) 0.0386(5) Uani 0.23 1 d P . .
CL3 Br 1.16942(15) 0.02435(12) 0.70791(12) 0.0785(5) Uani 0.50 1 d P . .
Br3 Br 1.16942(15) 0.02435(12) 0.70791(12) 0.0785(5) Uani 0.50 1 d P . .
N4 N 0.9077(7) -0.0990(5) 0.5631(5) 0.0273(19) Uani 1 1 d . . .
N5 N 0.8383(7) -0.1485(5) 0.7227(5) 0.0236(18) Uani 1 1 d . . .
N6 N 0.7230(7) -0.1887(5) 0.7825(5) 0.0260(18) Uani 1 1 d . . .
C22 C 0.8687(9) -0.1216(8) 0.4683(7) 0.036(3) Uani 1 1 d . . .
H22 H 0.8737 -0.0710 0.4523 0.043 Uiso 1 1 calc R . .
C23 C 0.8222(9) -0.2142(8) 0.3939(7) 0.039(3) Uani 1 1 d . . .
H23 H 0.7981 -0.2280 0.3277 0.047 Uiso 1 1 calc R . .
C24 C 0.8116(9) -0.2866(8) 0.4177(8) 0.042(3) Uani 1 1 d . . .
H24 H 0.7772 -0.3515 0.3676 0.050 Uiso 1 1 calc R . .
C25 C 0.8512(9) -0.2648(7) 0.5153(8) 0.034(3) Uani 1 1 d . . .
H25 H 0.8466 -0.3146 0.5325 0.041 Uiso 1 1 calc R . .
C26 C 0.8967(8) -0.1709(7) 0.5861(7) 0.026(2) Uani 1 1 d . . .
C27 C 0.9382(9) -0.1425(7) 0.6935(7) 0.031(2) Uani 1 1 d . . .
H27A H 0.9832 -0.1855 0.7068 0.037 Uiso 1 1 calc R . .
H27B H 0.9912 -0.0761 0.7329 0.037 Uiso 1 1 calc R . .
C28 C 0.7576(9) -0.0960(7) 0.7203(7) 0.029(2) Uani 1 1 d . . .
H28 H 0.7534 -0.0511 0.6964 0.035 Uiso 1 1 calc R . .
C29 C 0.6870(9) -0.1209(7) 0.7582(7) 0.028(2) Uani 1 1 d . . .
H29 H 0.6236 -0.0963 0.7668 0.034 Uiso 1 1 calc R . .
C30 C 0.8169(9) -0.2031(7) 0.7623(6) 0.028(2) Uani 1 1 d . . .
H30 H 0.8605 -0.2446 0.7740 0.034 Uiso 1 1 calc R . .
C31 C 0.6825(9) -0.2281(7) 0.8375(7) 0.029(2) Uani 1 1 d . . .
C32 C 0.5963(9) -0.3155(7) 0.7867(7) 0.030(2) Uani 1 1 d . . .
C33 C 0.5630(9) -0.3502(8) 0.8427(8) 0.042(3) Uani 1 1 d . . .
H33 H 0.5041 -0.4098 0.8114 0.050 Uiso 1 1 calc R . .
C34 C 0.6148(10) -0.2990(8) 0.9430(8) 0.044(3) Uani 1 1 d . . .
H34 H 0.5923 -0.3251 0.9796 0.053 Uiso 1 1 calc R . .
C35 C 0.6982(9) -0.2112(7) 0.9920(8) 0.037(3) Uani 1 1 d . . .
H35 H 0.7302 -0.1764 1.0613 0.044 Uiso 1 1 calc R . .
C36 C 0.7354(9) -0.1735(7) 0.9392(7) 0.029(2) Uani 1 1 d . . .
C37 C 0.8277(9) -0.0787(7) 0.9925(7) 0.035(3) Uani 1 1 d . . .
H37 H 0.8379 -0.0625 0.9422 0.042 Uiso 1 1 calc R . .
C38 C 0.7876(11) 0.0020(8) 1.0575(8) 0.055(3) Uani 1 1 d . . .
H38A H 0.7827 -0.0089 1.1109 0.082 Uiso 1 1 calc R . .
H38B H 0.7102 0.0016 1.0181 0.082 Uiso 1 1 calc R . .
H38C H 0.8444 0.0643 1.0846 0.082 Uiso 1 1 calc R . .
C39 C 0.9455(10) -0.0824(8) 1.0509(8) 0.048(3) Uani 1 1 d . . .
H39A H 1.0031 -0.0192 1.0840 0.072 Uiso 1 1 calc R . .
H39B H 0.9718 -0.1301 1.0070 0.072 Uiso 1 1 calc R . .
H39C H 0.9382 -0.1004 1.0996 0.072 Uiso 1 1 calc R . .
C40 C 0.5373(9) -0.3687(7) 0.6754(7) 0.034(2) Uani 1 1 d . . .
H40 H 0.5944 -0.3501 0.6504 0.041 Uiso 1 1 calc R . .
C41 C 0.4289(9) -0.3387(8) 0.6394(8) 0.042(3) Uani 1 1 d . . .
H41A H 0.3716 -0.3556 0.6634 0.064 Uiso 1 1 calc R . .
H41B H 0.3939 -0.3720 0.5678 0.064 Uiso 1 1 calc R . .
H41C H 0.4512 -0.2692 0.6637 0.064 Uiso 1 1 calc R . .
C42 C 0.5045(10) -0.4790(7) 0.6324(8) 0.047(3) Uani 1 1 d . . .
H42A H 0.4440 -0.4999 0.6517 0.071 Uiso 1 1 calc R . .
H42B H 0.5744 -0.4976 0.6572 0.071 Uiso 1 1 calc R . .
H42C H 0.4743 -0.5095 0.5610 0.071 Uiso 1 1 calc R . .
N7 N 0.4941(12) 0.4308(9) 0.8448(11) 0.085(4) Uani 1 1 d . . .
C43 C 0.4133(12) 0.4284(9) 0.8603(10) 0.056(3) Uani 1 1 d . . .
C44 C 0.3083(11) 0.4268(9) 0.8823(10) 0.065(4) Uani 1 1 d . . .
H44A H 0.3319 0.4615 0.9532 0.098 Uiso 1 1 calc R . .
H44B H 0.2639 0.3601 0.8566 0.098 Uiso 1 1 calc R . .
H44C H 0.2589 0.4576 0.8518 0.098 Uiso 1 1 calc R . .
N8 N 0.4745(13) -0.0605(10) 0.8356(11) 0.092(5) Uani 1 1 d . . .
C45 C 0.4391(11) -0.1067(9) 0.8608(9) 0.049(3) Uani 1 1 d . . .
C46 C 0.3962(11) -0.1671(9) 0.8941(10) 0.058(3) Uani 1 1 d . . .
H46A H 0.4348 -0.1362 0.9655 0.087 Uiso 1 1 calc R . .
H46B H 0.4131 -0.2286 0.8657 0.087 Uiso 1 1 calc R . .
H46C H 0.3111 -0.1783 0.8742 0.087 Uiso 1 1 calc R . .
N9 N 1.1034(12) 0.4751(11) 0.9532(10) 0.090(4) Uani 1 1 d . . .
C47 C 1.0873(14) 0.4183(11) 0.9813(11) 0.072(4) Uani 1 1 d . . .
C48 C 1.0706(17) 0.3540(10) 1.0159(12) 0.093(6) Uani 1 1 d . . .
H48A H 1.0117 0.3653 1.0437 0.140 Uiso 1 1 calc R . .
H48B H 1.1450 0.3631 1.0663 0.140 Uiso 1 1 calc R . .
H48C H 1.0435 0.2882 0.9619 0.140 Uiso 1 1 calc R . .

loop_
_atom_site_aniso_label
_atom_site_aniso_U_11
_atom_site_aniso_U_22
_atom_site_aniso_U_33
_atom_site_aniso_U_23
_atom_site_aniso_U_13
_atom_site_aniso_U_12
Pd1 0.0261(4) 0.0246(4) 0.0238(4) 0.0157(3) 0.0112(3) 0.0091(3)
Cl4 0.0334(10) 0.0336(9) 0.0415(10) 0.0184(8) 0.0130(8) 0.0140(8)
Br4 0.0334(10) 0.0336(9) 0.0415(10) 0.0184(8) 0.0130(8) 0.0140(8)
Cl5 0.0415(11) 0.0335(10) 0.0387(11) 0.0162(9) 0.0115(9) 0.0127(9)
Br5 0.0415(11) 0.0335(10) 0.0387(11) 0.0162(9) 0.0115(9) 0.0127(9)
Cl6 0.0389(9) 0.0423(9) 0.0450(9) 0.0253(7) 0.0193(7) 0.0160(7)
Br6 0.0389(9) 0.0423(9) 0.0450(9) 0.0253(7) 0.0193(7) 0.0160(7)
N1 0.019(4) 0.027(4) 0.032(5) 0.021(4) 0.012(4) 0.010(3)
N2 0.037(5) 0.030(5) 0.031(5) 0.020(4) 0.011(4) 0.010(4)
N3 0.027(5) 0.029(5) 0.033(5) 0.015(4) 0.011(4) 0.003(4)
C1 0.032(6) 0.027(5) 0.029(6) 0.014(5) 0.018(5) 0.008(4)
C2 0.024(6) 0.044(7) 0.041(6) 0.018(5) 0.016(5) 0.006(5)
C3 0.035(6) 0.040(6) 0.055(7) 0.022(6) 0.027(6) 0.014(5)
C4 0.043(7) 0.032(6) 0.057(7) 0.030(6) 0.031(6) 0.022(5)
C5 0.028(6) 0.042(6) 0.036(6) 0.024(5) 0.020(5) 0.015(5)
C6 0.030(6) 0.048(7) 0.047(6) 0.038(6) 0.019(5) 0.014(5)
C7 0.060(8) 0.038(6) 0.046(7) 0.027(6) 0.031(6) 0.014(6)
C8 0.061(8) 0.041(7) 0.044(7) 0.028(6) 0.033(6) 0.024(6)
C9 0.027(6) 0.030(6) 0.032(6) 0.015(5) 0.007(5) 0.003(5)
C10 0.036(6) 0.045(7) 0.042(7) 0.021(6) 0.017(5) 0.016(5)
C11 0.033(6) 0.050(7) 0.047(7) 0.019(6) 0.016(6) 0.005(6)
C12 0.030(7) 0.067(9) 0.070(9) 0.023(8) 0.008(7) -0.008(7)
C13 0.055(9) 0.065(9) 0.081(10) 0.033(8) 0.036(8) -0.003(7)
C14 0.062(9) 0.055(8) 0.065(9) 0.027(7) 0.039(8) 0.004(7)
C15 0.056(8) 0.050(7) 0.054(7) 0.035(6) 0.038(6) 0.024(6)
C16 0.070(9) 0.054(8) 0.043(7) 0.026(6) 0.026(7) 0.011(7)
C17 0.129(14) 0.056(8) 0.060(9) 0.035(7) 0.056(9) 0.035(9)
C18 0.094(12) 0.088(11) 0.062(9) 0.044(8) 0.032(8) 0.038(10)
C19 0.045(8) 0.057(8) 0.046(7) 0.020(6) 0.002(6) -0.001(6)
C20 0.052(8) 0.060(8) 0.045(7) 0.015(6) 0.009(6) 0.021(7)
C21 0.056(8) 0.082(10) 0.045(7) 0.034(7) 0.012(6) 0.034(8)
Pd2 0.0269(4) 0.0264(4) 0.0248(4) 0.0173(3) 0.0106(3) 0.0071(3)
Cl1 0.0398(11) 0.0395(10) 0.0515(11) 0.0270(9) 0.0124(9) 0.0110(9)
Br1 0.0398(11) 0.0395(10) 0.0515(11) 0.0270(9) 0.0124(9) 0.0110(9)
Cl2 0.0412(12) 0.0325(10) 0.0433(11) 0.0224(9) 0.0133(9) 0.0083(9)
Br2 0.0412(12) 0.0325(10) 0.0433(11) 0.0224(9) 0.0133(9) 0.0083(9)
CL3 0.0766(11) 0.0823(11) 0.0843(11) 0.0428(9) 0.0367(9) 0.0253(9)
Br3 0.0766(11) 0.0823(11) 0.0843(11) 0.0428(9) 0.0367(9) 0.0253(9)
N4 0.031(5) 0.033(5) 0.028(5) 0.023(4) 0.013(4) 0.008(4)
N5 0.026(4) 0.026(4) 0.024(4) 0.015(4) 0.013(4) 0.005(4)
N6 0.026(5) 0.025(4) 0.029(4) 0.014(4) 0.013(4) 0.006(4)
C22 0.038(6) 0.044(7) 0.032(6) 0.026(5) 0.012(5) 0.007(5)
C23 0.041(7) 0.046(7) 0.026(6) 0.015(5) 0.013(5) 0.007(5)
C24 0.038(7) 0.038(6) 0.033(6) 0.003(5) 0.019(5) 0.005(5)
C25 0.027(6) 0.032(6) 0.047(7) 0.015(5) 0.022(5) 0.012(5)
C26 0.018(5) 0.039(6) 0.032(5) 0.020(5) 0.015(4) 0.014(5)
C27 0.031(6) 0.035(6) 0.040(6) 0.025(5) 0.020(5) 0.015(5)
C28 0.037(6) 0.026(5) 0.028(5) 0.017(4) 0.012(5) 0.014(5)
C29 0.038(6) 0.029(5) 0.031(5) 0.022(5) 0.017(5) 0.017(5)
C30 0.035(6) 0.025(5) 0.027(5) 0.012(4) 0.015(5) 0.009(5)
C31 0.037(6) 0.030(5) 0.029(5) 0.018(5) 0.020(5) 0.012(5)
C32 0.031(6) 0.026(5) 0.039(6) 0.018(5) 0.015(5) 0.010(5)
C33 0.034(6) 0.046(7) 0.046(7) 0.030(6) 0.012(5) 0.000(5)
C34 0.049(7) 0.057(7) 0.052(7) 0.041(6) 0.031(6) 0.016(6)
C35 0.039(6) 0.040(6) 0.035(6) 0.022(5) 0.016(5) 0.007(5)
C36 0.034(6) 0.031(5) 0.031(6) 0.020(5) 0.016(5) 0.011(5)
C37 0.044(7) 0.034(6) 0.030(5) 0.020(5) 0.014(5) 0.005(5)
C38 0.064(9) 0.042(7) 0.046(7) 0.015(6) 0.015(6) 0.013(6)
C39 0.047(7) 0.046(7) 0.047(7) 0.025(6) 0.014(6) 0.004(6)
C40 0.033(6) 0.033(6) 0.040(6) 0.019(5) 0.018(5) 0.002(5)
C41 0.035(6) 0.046(7) 0.036(6) 0.017(5) 0.006(5) 0.007(5)
C42 0.049(7) 0.032(6) 0.048(7) 0.011(5) 0.018(6) 0.005(5)
N7 0.083(10) 0.083(9) 0.150(13) 0.079(9) 0.082(10) 0.046(8)
C43 0.052(9) 0.055(8) 0.064(8) 0.035(7) 0.022(7) 0.010(7)
C44 0.047(8) 0.058(8) 0.072(9) 0.025(7) 0.014(7) 0.003(7)
N8 0.114(11) 0.100(10) 0.153(13) 0.091(11) 0.109(11) 0.073(9)
C45 0.046(7) 0.055(8) 0.070(8) 0.037(7) 0.039(7) 0.020(6)
C46 0.057(8) 0.052(8) 0.078(9) 0.032(7) 0.040(7) 0.018(7)
N9 0.079(10) 0.094(11) 0.077(9) 0.019(8) 0.035(8) 0.030(9)
C47 0.078(11) 0.055(10) 0.064(10) 0.016(8) 0.025(8) 0.015(8)
C48 0.135(16) 0.044(9) 0.087(11) 0.016(8) 0.057(11) 0.006(9)

loop_
_atom_type_symbol
_atom_type_description
_atom_type_scat_dispersion_real
_atom_type_scat_dispersion_imag
_atom_type_scat_source
C C 0.0033 0.0016 'International Tables Vol C Tables 4.2.6.8 and 6.1.1.4'
H H 0.0000 0.0000 'International Tables Vol C Tables 4.2.6.8 and 6.1.1.4'
N N 0.0061 0.0033 'International Tables Vol C Tables 4.2.6.8 and 6.1.1.4'
Cl Cl 0.1484 0.1585 'International Tables Vol C Tables 4.2.6.8 and 6.1.1.4'
Pd Pd -0.9988 1.0072 'International Tables Vol C Tables 4.2.6.8 and 6.1.1.4'
Br Br -0.2901 2.4595 'International Tables Vol C Tables 4.2.6.8 and 6.1.1.4'

loop_
_geom_angle_atom_site_label_1
_geom_angle_atom_site_label_2
_geom_angle_atom_site_label_3
_geom_angle
_geom_angle_site_symmetry_1
_geom_angle_site_symmetry_3
_geom_angle_publ_flag
N1 Pd1 Cl5 176.3(2) . . ?
N1 Pd1 Cl4 87.1(2) . . ?
Cl5 Pd1 Cl4 92.60(7) . . ?
N1 Pd1 Cl6 90.0(2) . . ?
Cl5 Pd1 Cl6 90.45(7) . . ?
Cl4 Pd1 Cl6 175.63(6) . . ?
C1 N1 C5 119.7(8) . . ?
C1 N1 Pd1 119.3(6) . . ?
C5 N1 Pd1 121.0(6) . . ?
C9 N2 C7 108.2(9) . . ?
C9 N2 C6 124.9(9) . . ?
C7 N2 C6 126.6(8) . . ?
C9 N3 C8 108.8(9) . . ?
C9 N3 C10 123.2(8) . . ?
C8 N3 C10 125.9(9) . . ?
N1 C1 C2 121.6(9) . . ?
N1 C1 H1 119.2 . . ?
C2 C1 H1 119.2 . . ?
C3 C2 C1 119.5(10) . . ?
C3 C2 H2 120.3 . . ?
C1 C2 H2 120.3 . . ?
C2 C3 C4 119.1(10) . . ?
C2 C3 H3 120.5 . . ?
C4 C3 H3 120.5 . . ?
C3 C4 C5 120.1(10) . . ?
C3 C4 H4 119.9 . . ?
C5 C4 H4 119.9 . . ?
N1 C5 C4 120.1(9) . . ?
N1 C5 C6 118.7(9) . . ?
C4 C5 C6 121.2(9) . . ?
N2 C6 C5 109.6(8) . . ?
N2 C6 H6A 109.7 . . ?
C5 C6 H6A 109.7 . . ?
N2 C6 H6B 109.7 . . ?
C5 C6 H6B 109.7 . . ?
H6A C6 H6B 108.2 . . ?
C8 C7 N2 106.6(9) . . ?
C8 C7 H7 126.7 . . ?
N2 C7 H7 126.7 . . ?
C7 C8 N3 107.4(10) . . ?
C7 C8 H8 126.3 . . ?
N3 C8 H8 126.3 . . ?
N3 C9 N2 109.0(9) . . ?
N3 C9 H9 125.5 . . ?
N2 C9 H9 125.5 . . ?
C15 C10 C11 123.8(11) . . ?
C15 C10 N3 120.3(10) . . ?
C11 C10 N3 115.9(9) . . ?
C12 C11 C10 116.6(12) . . ?
C12 C11 C19 120.2(11) . . ?
C10 C11 C19 123.2(10) . . ?
C13 C12 C11 121.8(13) . . ?
C13 C12 H12 119.1 . . ?
C11 C12 H12 119.1 . . ?
C12 C13 C14 119.6(12) . . ?
C12 C13 H13 120.2 . . ?
C14 C13 H13 120.2 . . ?
C15 C14 C13 120.5(12) . . ?
C15 C14 H14 119.8 . . ?
C13 C14 H14 119.8 . . ?
C10 C15 C14 117.6(12) . . ?
C10 C15 C16 122.8(11) . . ?
C14 C15 C16 119.6(11) . . ?
C15 C16 C17 110.6(11) . . ?
C15 C16 C18 110.2(10) . . ?
C17 C16 C18 110.7(10) . . ?
C15 C16 H16 108.4 . . ?
C17 C16 H16 108.4 . . ?
C18 C16 H16 108.4 . . ?
C16 C17 H17A 109.5 . . ?
C16 C17 H17B 109.5 . . ?
H17A C17 H17B 109.5 . . ?
C16 C17 H17C 109.5 . . ?
H17A C17 H17C 109.5 . . ?
H17B C17 H17C 109.5 . . ?
C16 C18 H18A 109.5 . . ?
C16 C18 H18B 109.5 . . ?
H18A C18 H18B 109.5 . . ?
C16 C18 H18C 109.5 . . ?
H18A C18 H18C 109.5 . . ?
H18B C18 H18C 109.5 . . ?
C20 C19 C11 112.5(11) . . ?
C20 C19 C21 110.5(10) . . ?
C11 C19 C21 111.3(10) . . ?
C20 C19 H19 107.4 . . ?
C11 C19 H19 107.4 . . ?
C21 C19 H19 107.4 . . ?
C19 C20 H20A 109.5 . . ?
C19 C20 H20B 109.5 . . ?
H20A C20 H20B 109.5 . . ?
C19 C20 H20C 109.5 . . ?
H20A C20 H20C 109.5 . . ?
H20B C20 H20C 109.5 . . ?
C19 C21 H21A 109.5 . . ?
C19 C21 H21B 109.5 . . ?
H21A C21 H21B 109.5 . . ?
C19 C21 H21C 109.5 . . ?
H21A C21 H21C 109.5 . . ?
H21B C21 H21C 109.5 . . ?
N4 Pd2 Cl2 179.5(2) . . ?
N4 Pd2 Cl1 88.1(2) . . ?
Cl2 Pd2 Cl1 91.90(7) . . ?
N4 Pd2 CL3 90.9(2) . . ?
Cl2 Pd2 CL3 89.10(7) . . ?
Cl1 Pd2 CL3 178.60(7) . . ?
C22 N4 C26 118.6(8) . . ?
C22 N4 Pd2 117.7(6) . . ?
C26 N4 Pd2 123.7(6) . . ?
C30 N5 C28 109.1(8) . . ?
C30 N5 C27 123.5(8) . . ?
C28 N5 C27 127.3(8) . . ?
C30 N6 C29 109.0(8) . . ?
C30 N6 C31 122.6(8) . . ?
C29 N6 C31 127.5(8) . . ?
N4 C22 C23 122.9(10) . . ?
N4 C22 H22 118.5 . . ?
C23 C22 H22 118.5 . . ?
C22 C23 C24 118.0(10) . . ?
C22 C23 H23 121.0 . . ?
C24 C23 H23 121.0 . . ?
C23 C24 C25 119.9(10) . . ?
C23 C24 H24 120.0 . . ?
C25 C24 H24 120.0 . . ?
C26 C25 C24 119.1(10) . . ?
C26 C25 H25 120.5 . . ?
C24 C25 H25 120.5 . . ?
N4 C26 C25 121.3(9) . . ?
N4 C26 C27 117.2(8) . . ?
C25 C26 C27 121.5(9) . . ?
N5 C27 C26 111.4(8) . . ?
N5 C27 H27A 109.3 . . ?
C26 C27 H27A 109.3 . . ?
N5 C27 H27B 109.3 . . ?
C26 C27 H27B 109.3 . . ?
H27A C27 H27B 108.0 . . ?
C29 C28 N5 106.8(8) . . ?
C29 C28 H28 126.6 . . ?
N5 C28 H28 126.6 . . ?
C28 C29 N6 107.6(9) . . ?
C28 C29 H29 126.2 . . ?
N6 C29 H29 126.2 . . ?
N5 C30 N6 107.5(8) . . ?
N5 C30 H30 126.2 . . ?
N6 C30 H30 126.2 . . ?
C32 C31 C36 124.6(9) . . ?
C32 C31 N6 118.9(8) . . ?
C36 C31 N6 116.5(8) . . ?
C31 C32 C33 116.4(9) . . ?
C31 C32 C40 121.8(8) . . ?
C33 C32 C40 121.7(9) . . ?
C34 C33 C32 120.5(10) . . ?
C34 C33 H33 119.8 . . ?
C32 C33 H33 119.8 . . ?
C33 C34 C35 122.2(10) . . ?
C33 C34 H34 118.9 . . ?
C35 C34 H34 118.9 . . ?
C34 C35 C36 119.5(10) . . ?
C34 C35 H35 120.2 . . ?
C36 C35 H35 120.2 . . ?
C31 C36 C35 116.8(9) . . ?
C31 C36 C37 123.6(8) . . ?
C35 C36 C37 119.6(9) . . ?
C36 C37 C39 112.4(9) . . ?
C36 C37 C38 111.0(9) . . ?
C39 C37 C38 111.3(9) . . ?
C36 C37 H37 107.3 . . ?
C39 C37 H37 107.3 . . ?
C38 C37 H37 107.3 . . ?
C37 C38 H38A 109.5 . . ?
C37 C38 H38B 109.5 . . ?
H38A C38 H38B 109.5 . . ?
C37 C38 H38C 109.5 . . ?
H38A C38 H38C 109.5 . . ?
H38B C38 H38C 109.5 . . ?
C37 C39 H39A 109.5 . . ?
C37 C39 H39B 109.5 . . ?
H39A C39 H39B 109.5 . . ?
C37 C39 H39C 109.5 . . ?
H39A C39 H39C 109.5 . . ?
H39B C39 H39C 109.5 . . ?
C41 C40 C32 110.8(9) . . ?
C41 C40 C42 110.0(9) . . ?
C32 C40 C42 112.8(8) . . ?
C41 C40 H40 107.7 . . ?
C32 C40 H40 107.7 . . ?
C42 C40 H40 107.7 . . ?
C40 C41 H41A 109.5 . . ?
C40 C41 H41B 109.5 . . ?
H41A C41 H41B 109.5 . . ?
C40 C41 H41C 109.5 . . ?
H41A C41 H41C 109.5 . . ?
H41B C41 H41C 109.5 . . ?
C40 C42 H42A 109.5 . . ?
C40 C42 H42B 109.5 . . ?
H42A C42 H42B 109.5 . . ?
C40 C42 H42C 109.5 . . ?
H42A C42 H42C 109.5 . . ?
H42B C42 H42C 109.5 . . ?
N7 C43 C44 179.0(18) . . ?
C43 C44 H44A 109.5 . . ?
C43 C44 H44B 109.5 . . ?
H44A C44 H44B 109.5 . . ?
C43 C44 H44C 109.5 . . ?
H44A C44 H44C 109.5 . . ?
H44B C44 H44C 109.5 . . ?
N8 C45 C46 178.4(15) . . ?
C45 C46 H46A 109.5 . . ?
C45 C46 H46B 109.5 . . ?
H46A C46 H46B 109.5 . . ?
C45 C46 H46C 109.5 . . ?
H46A C46 H46C 109.5 . . ?
H46B C46 H46C 109.5 . . ?
N9 C47 C48 178.7(19) . . ?
C47 C48 H48A 109.5 . . ?
C47 C48 H48B 109.5 . . ?
H48A C48 H48B 109.5 . . ?
C47 C48 H48C 109.5 . . ?
H48A C48 H48C 109.5 . . ?
H48B C48 H48C 109.5 . . ?

loop_
_geom_bond_atom_site_label_1
_geom_bond_atom_site_label_2
_geom_bond_distance
_geom_bond_site_symmetry_2
_geom_bond_publ_flag
Pd1 N1 2.048(7) . ?
Pd1 Cl5 2.331(2) . ?
Pd1 Cl4 2.371(2) . ?
Pd1 Cl6 2.3968(19) . ?
N1 C1 1.331(11) . ?
N1 C5 1.348(12) . ?
N2 C9 1.330(12) . ?
N2 C7 1.394(13) . ?
N2 C6 1.469(12) . ?
N3 C9 1.328(13) . ?
N3 C8 1.373(13) . ?
N3 C10 1.463(13) . ?
C1 C2 1.369(14) . ?
C1 H1 0.9500 . ?
C2 C3 1.359(15) . ?
C2 H2 0.9500 . ?
C3 C4 1.365(15) . ?
C3 H3 0.9500 . ?
C4 C5 1.375(14) . ?
C4 H4 0.9500 . ?
C5 C6 1.509(13) . ?
C6 H6A 0.9900 . ?
C6 H6B 0.9900 . ?
C7 C8 1.354(15) . ?
C7 H7 0.9500 . ?
C8 H8 0.9500 . ?
C9 H9 0.9500 . ?
C10 C15 1.356(15) . ?
C10 C11 1.400(15) . ?
C11 C12 1.363(16) . ?
C11 C19 1.539(16) . ?
C12 C13 1.362(18) . ?
C12 H12 0.9500 . ?
C13 C14 1.399(19) . ?
C13 H13 0.9500 . ?
C14 C15 1.369(16) . ?
C14 H14 0.9500 . ?
C15 C16 1.527(17) . ?
C16 C17 1.531(17) . ?
C16 C18 1.547(18) . ?
C16 H16 1.0000 . ?
C17 H17A 0.9800 . ?
C17 H17B 0.9800 . ?
C17 H17C 0.9800 . ?
C18 H18A 0.9800 . ?
C18 H18B 0.9800 . ?
C18 H18C 0.9800 . ?
C19 C20 1.495(17) . ?
C19 C21 1.557(17) . ?
C19 H19 1.0000 . ?
C20 H20A 0.9800 . ?
C20 H20B 0.9800 . ?
C20 H20C 0.9800 . ?
C21 H21A 0.9800 . ?
C21 H21B 0.9800 . ?
C21 H21C 0.9800 . ?
Pd2 N4 2.048(8) . ?
Pd2 Cl2 2.329(2) . ?
Pd2 Cl1 2.349(2) . ?
Pd2 CL3 2.371(2) . ?
N4 C22 1.346(12) . ?
N4 C26 1.355(12) . ?
N5 C30 1.333(11) . ?
N5 C28 1.392(12) . ?
N5 C27 1.478(12) . ?
N6 C30 1.339(12) . ?
N6 C29 1.380(12) . ?
N6 C31 1.467(12) . ?
C22 C23 1.369(14) . ?
C22 H22 0.9500 . ?
C23 C24 1.371(15) . ?
C23 H23 0.9500 . ?
C24 C25 1.392(15) . ?
C24 H24 0.9500 . ?
C25 C26 1.365(14) . ?
C25 H25 0.9500 . ?
C26 C27 1.516(13) . ?
C27 H27A 0.9900 . ?
C27 H27B 0.9900 . ?
C28 C29 1.337(13) . ?
C28 H28 0.9500 . ?
C29 H29 0.9500 . ?
C30 H30 0.9500 . ?
C31 C32 1.385(13) . ?
C31 C36 1.397(13) . ?
C32 C33 1.391(14) . ?
C32 C40 1.527(14) . ?
C33 C34 1.375(15) . ?
C33 H33 0.9500 . ?
C34 C35 1.376(15) . ?
C34 H34 0.9500 . ?
C35 C36 1.397(13) . ?
C35 H35 0.9500 . ?
C36 C37 1.499(13) . ?
C37 C39 1.512(15) . ?
C37 C38 1.552(15) . ?
C37 H37 1.0000 . ?
C38 H38A 0.9800 . ?
C38 H38B 0.9800 . ?
C38 H38C 0.9800 . ?
C39 H39A 0.9800 . ?
C39 H39B 0.9800 . ?
C39 H39C 0.9800 . ?
C40 C41 1.521(15) . ?
C40 C42 1.546(14) . ?
C40 H40 1.0000 . ?
C41 H41A 0.9800 . ?
C41 H41B 0.9800 . ?
C41 H41C 0.9800 . ?
C42 H42A 0.9800 . ?
C42 H42B 0.9800 . ?
C42 H42C 0.9800 . ?
N7 C43 1.117(16) . ?
C43 C44 1.467(18) . ?
C44 H44A 0.9800 . ?
C44 H44B 0.9800 . ?
C44 H44C 0.9800 . ?
N8 C45 1.096(15) . ?
C45 C46 1.420(17) . ?
C46 H46A 0.9800 . ?
C46 H46B 0.9800 . ?
C46 H46C 0.9800 . ?
N9 C47 1.200(19) . ?
C47 C48 1.39(2) . ?
C48 H48A 0.9800 . ?
C48 H48B 0.9800 . ?
C48 H48C 0.9800 . ?
